data_7246743
loop_
_publ_author_name
'Zhou, Fuli'
'Body, Carole'
'Robeyns, Koen'
'Leyssens, Tom'
'Shemchuk, Oleksii'

_publ_section_title
;
 On the pairwise cocrystallization of racemic compounds
;
_journal_issue 20
_journal_name_full CrystEngComm
_journal_page_first 3060
_journal_page_last 3065
_journal_paper_doi 10.1039/D3CE00226H
_journal_volume 25
_journal_year 2023
_chemical_formula_moiety 'C9 H10 O3'
_chemical_formula_sum 'C9 H10 O3'
_chemical_formula_weight 166.17
_space_group_crystal_system monoclinic
_space_group_IT_number 4
_space_group_name_Hall 'P 2yb'
_space_group_name_H-M_alt 'P 1 21 1'
_atom_sites_solution_hydrogens geom
_atom_sites_solution_primary 'dual space'
_audit_creation_method SHELXL-2018/3
_audit_update_record
;
2023-03-09 deposited with the CCDC.	2023-04-28 downloaded from the CCDC.
;
_cell_angle_alpha 90
_cell_angle_beta 91.920(11)
_cell_angle_gamma 90
_cell_formula_units_Z 2
_cell_length_a 8.4198(11)
_cell_length_b 5.8428(7)
_cell_length_c 8.6049(9)
_cell_measurement_reflns_used 3352
_cell_measurement_temperature 297(2)
_cell_measurement_theta_max 26.1070
_cell_measurement_theta_min 3.2860
_cell_volume 423.08(9)
_computing_cell_refinement
;
CrysAlisPro, Agilent Technologies,
Version 1.171.37.35 (release 13-08-2014 CrysAlis171 .NET)
(compiled Aug 13 2014,18:06:01)
;
_computing_data_collection MAR
_computing_data_reduction
;
CrysAlisPro, Agilent Technologies,
Version 1.171.37.35 (release 13-08-2014 CrysAlis171 .NET)
(compiled Aug 13 2014,18:06:01)
;
_computing_molecular_graphics 'MERCURY (Macrae et al., 2008)'
_computing_publication_material
;
'MERCURY (Macrae et al., 2008), Platon (Spek, 2009)'
;
_computing_structure_refinement 'SHELXL-2018/3 (Sheldrick, 2018)'
_computing_structure_solution 'SHELXT (Sheldrick, 2015)'
_diffrn_ambient_temperature 297(2)
_diffrn_measured_fraction_theta_full 0.982
_diffrn_measured_fraction_theta_max 0.974
_diffrn_measurement_device_type 'MAR345 image plate'
_diffrn_measurement_method
;
'120 images, \D\F 3.0\% '
'54 images, \D\F 3.0\% (2nd orientation)'
;
_diffrn_radiation_type MoK\a
_diffrn_radiation_wavelength 0.71073
_diffrn_reflns_av_R_equivalents 0.0402
_diffrn_reflns_av_unetI/netI 0.0231
_diffrn_reflns_Laue_measured_fraction_full 0.982
_diffrn_reflns_Laue_measured_fraction_max 0.974
_diffrn_reflns_limit_h_max 10
_diffrn_reflns_limit_h_min -10
_diffrn_reflns_limit_k_max 7
_diffrn_reflns_limit_k_min -7
_diffrn_reflns_limit_l_max 10
_diffrn_reflns_limit_l_min -10
_diffrn_reflns_number 8426
_diffrn_reflns_point_group_measured_fraction_full 0.988
_diffrn_reflns_point_group_measured_fraction_max 0.975
_diffrn_reflns_theta_full 25.242
_diffrn_reflns_theta_max 26.278
_diffrn_reflns_theta_min 3.330
_diffrn_source 'Incoatec microfocus source'
_exptl_absorpt_coefficient_mu 0.098
_exptl_absorpt_correction_T_max 1.00000
_exptl_absorpt_correction_T_min 0.42972
_exptl_absorpt_correction_type multi-scan
_exptl_absorpt_process_details
;
CrysAlisPro, Agilent Technologies,
Version 1.171.37.35 (release 13-08-2014 CrysAlis171 .NET)
(compiled Aug 13 2014,18:06:01)
Empirical absorption correction using spherical harmonics,
 implemented in SCALE3 ABSPACK scaling algorithm.
;
_exptl_crystal_colour colourless
_exptl_crystal_density_diffrn 1.304
_exptl_crystal_description block
_exptl_crystal_F_000 176
_exptl_crystal_size_max 0.20
_exptl_crystal_size_mid 0.16
_exptl_crystal_size_min 0.15
_refine_diff_density_max 0.103
_refine_diff_density_min -0.093
_refine_diff_density_rms 0.025
_refine_ls_abs_structure_details
;
 Refined as an inversion twin.
;
_refine_ls_abs_structure_Flack 0.3(16)
_refine_ls_extinction_method none
_refine_ls_goodness_of_fit_ref 1.082
_refine_ls_hydrogen_treatment mixed
_refine_ls_matrix_type full
_refine_ls_number_parameters 114
_refine_ls_number_reflns 1673
_refine_ls_number_restraints 1
_refine_ls_restrained_S_all 1.082
_refine_ls_R_factor_all 0.0352
_refine_ls_R_factor_gt 0.0325
_refine_ls_shift/su_max 0.000
_refine_ls_shift/su_mean 0.000
_refine_ls_structure_factor_coef Fsqd
_refine_ls_weighting_details 'w=1/[\s^2^(Fo^2^)+(0.0356P)^2^+0.0582P] where P=(Fo^2^+2Fc^2^)/3'
_refine_ls_weighting_scheme calc
_refine_ls_wR_factor_gt 0.0822
_refine_ls_wR_factor_ref 0.0834
_reflns_Friedel_coverage 0.817
_reflns_Friedel_fraction_full 0.994
_reflns_Friedel_fraction_max 0.977
_reflns_number_gt 1567
_reflns_number_total 1673
_reflns_threshold_expression 'I > 2\s(I)'
_cod_data_source_file d3ce00226h2.cif
_cod_data_source_block alex_A4_A12
_cod_depositor_comments 'Adding full bibliography for 7246740--7246756.cif.'
_cod_original_sg_symbol_H-M 'P 21'
_cod_database_code 7246743
_shelx_shelxl_version_number 2018/3
_shelx_space_group_comment
;
The symmetry employed for this shelxl refinement is uniquely defined
by the following loop, which should always be used as a source of
symmetry information in preference to the above space-group names.
They are only intended as comments.
;

loop_
_space_group_symop_operation_xyz
'x, y, z'
'-x, y+1/2, -z'

loop_
_atom_site_label
_atom_site_type_symbol
_atom_site_fract_x
_atom_site_fract_y
_atom_site_fract_z
_atom_site_U_iso_or_equiv
_atom_site_adp_type
_atom_site_occupancy
_atom_site_site_symmetry_order
_atom_site_calc_flag
_atom_site_refinement_flags_posn
_atom_site_refinement_flags_adp
_atom_site_refinement_flags_occupancy
_atom_site_disorder_assembly
_atom_site_disorder_group
C1 C 0.4387(3) 0.7723(5) 0.2793(3) 0.0574(6) Uani 1 1 d . . . . .
H1 H 0.383591 0.909465 0.287675 0.069 Uiso 1 1 calc R U . . .
C2 C 0.5791(3) 0.7426(7) 0.3645(4) 0.0708(8) Uani 1 1 d . . . . .
H2 H 0.616991 0.857887 0.430443 0.085 Uiso 1 1 calc R U . . .
C3 C 0.6619(4) 0.5432(6) 0.3515(4) 0.0713(9) Uani 1 1 d . . . . .
H3 H 0.756452 0.522227 0.408746 0.086 Uiso 1 1 calc R U . . .
C4 C 0.6058(4) 0.3740(6) 0.2541(3) 0.0712(8) Uani 1 1 d . . . . .
H4 H 0.663002 0.238722 0.244890 0.085 Uiso 1 1 calc R U . . .
C5 C 0.4642(3) 0.4030(5) 0.1691(3) 0.0581(7) Uani 1 1 d . . . . .
H5 H 0.427140 0.287166 0.103223 0.070 Uiso 1 1 calc R U . . .
C6 C 0.3778(3) 0.6034(4) 0.1817(2) 0.0449(5) Uani 1 1 d . . . . .
C7 C 0.2218(3) 0.6341(4) 0.0931(2) 0.0464(5) Uani 1 1 d . . . . .
H7A H 0.215633 0.522535 0.009687 0.056 Uiso 1 1 calc R U . . .
H7B H 0.220328 0.784957 0.046019 0.056 Uiso 1 1 calc R U . . .
C8 C 0.0750(2) 0.6089(4) 0.1909(2) 0.0391(5) Uani 1 1 d . . . . .
H8 H -0.019368 0.615510 0.121165 0.047 Uiso 1 1 calc R U . . .
O9 O 0.0682(2) 0.7940(3) 0.2966(2) 0.0497(5) Uani 1 1 d . . . . .
H9 H 0.0401(12) 0.748(2) 0.379(4) 0.061(9) Uiso 1 1 calc R . . . .
C10 C 0.0725(2) 0.3850(4) 0.2779(2) 0.0363(4) Uani 1 1 d . . . . .
O11 O 0.0672(2) 0.3725(3) 0.41662(17) 0.0488(4) Uani 1 1 d . . . . .
O12 O 0.0734(2) 0.2087(3) 0.1835(2) 0.0556(5) Uani 1 1 d . . . . .
H12 H 0.0716(2) 0.087(5) 0.236(2) 0.056(8) Uiso 1 1 calc R . . . .

loop_
_atom_site_aniso_label
_atom_site_aniso_U_11
_atom_site_aniso_U_22
_atom_site_aniso_U_33
_atom_site_aniso_U_23
_atom_site_aniso_U_13
_atom_site_aniso_U_12
C1 0.0588(15) 0.0461(15) 0.0673(16) -0.0043(13) 0.0026(12) 0.0001(12)
C2 0.0588(17) 0.077(2) 0.0763(19) -0.0069(16) -0.0010(14) -0.0075(15)
C3 0.0483(15) 0.090(3) 0.0756(19) 0.0122(18) 0.0101(13) 0.0039(14)
C4 0.0605(16) 0.071(2) 0.0838(19) 0.0115(18) 0.0268(14) 0.0231(15)
C5 0.0645(16) 0.0513(15) 0.0597(14) -0.0046(13) 0.0216(12) 0.0059(13)
C6 0.0535(12) 0.0416(11) 0.0406(10) 0.0041(10) 0.0154(9) -0.0022(11)
C7 0.0658(14) 0.0383(12) 0.0353(10) 0.0041(10) 0.0064(9) -0.0016(10)
C8 0.0497(11) 0.0294(10) 0.0382(10) -0.0001(9) -0.0001(8) 0.0018(9)
O9 0.0744(11) 0.0274(7) 0.0484(9) 0.0005(6) 0.0169(8) 0.0006(7)
C10 0.0394(10) 0.0308(10) 0.0385(10) 0.0012(9) -0.0011(8) -0.0005(8)
O11 0.0686(10) 0.0379(8) 0.0404(8) 0.0053(7) 0.0092(7) 0.0013(7)
O12 0.0914(14) 0.0281(8) 0.0469(10) -0.0010(7) -0.0043(9) -0.0025(8)

loop_
_atom_type_symbol
_atom_type_description
_atom_type_scat_dispersion_real
_atom_type_scat_dispersion_imag
_atom_type_scat_source
C C 0.0033 0.0016 'International Tables Vol C Tables 4.2.6.8 and 6.1.1.4'
H H 0.0000 0.0000 'International Tables Vol C Tables 4.2.6.8 and 6.1.1.4'
N N 0.0061 0.0033 'International Tables Vol C Tables 4.2.6.8 and 6.1.1.4'
O O 0.0106 0.0060 'International Tables Vol C Tables 4.2.6.8 and 6.1.1.4'

loop_
_geom_angle_atom_site_label_1
_geom_angle_atom_site_label_2
_geom_angle_atom_site_label_3
_geom_angle
_geom_angle_site_symmetry_1
_geom_angle_site_symmetry_3
_geom_angle_publ_flag
C2 C1 C6 121.7(3) . . ?
C2 C1 H1 119.1 . . ?
C6 C1 H1 119.1 . . ?
C3 C2 C1 119.6(3) . . ?
C3 C2 H2 120.2 . . ?
C1 C2 H2 120.2 . . ?
C2 C3 C4 120.0(3) . . ?
C2 C3 H3 120.0 . . ?
C4 C3 H3 120.0 . . ?
C3 C4 C5 120.4(3) . . ?
C3 C4 H4 119.8 . . ?
C5 C4 H4 119.8 . . ?
C6 C5 C4 120.4(3) . . ?
C6 C5 H5 119.8 . . ?
C4 C5 H5 119.8 . . ?
C1 C6 C5 117.8(2) . . ?
C1 C6 C7 121.4(2) . . ?
C5 C6 C7 120.8(2) . . ?
C6 C7 C8 114.73(16) . . ?
C6 C7 H7A 108.6 . . ?
C8 C7 H7A 108.6 . . ?
C6 C7 H7B 108.6 . . ?
C8 C7 H7B 108.6 . . ?
H7A C7 H7B 107.6 . . ?
O9 C8 C10 110.03(16) . . ?
O9 C8 C7 109.36(18) . . ?
C10 C8 C7 112.47(18) . . ?
O9 C8 H8 108.3 . . ?
C10 C8 H8 108.3 . . ?
C7 C8 H8 108.3 . . ?
C8 O9 H9 109.5 . . ?
O11 C10 O12 124.8(2) . . ?
O11 C10 C8 123.29(19) . . ?
O12 C10 C8 111.94(17) . . ?
C10 O12 H12 109.5 . . ?

loop_
_geom_bond_atom_site_label_1
_geom_bond_atom_site_label_2
_geom_bond_distance
_geom_bond_site_symmetry_2
_geom_bond_publ_flag
C1 C2 1.382(4) . ?
C1 C6 1.383(3) . ?
C1 H1 0.9300 . ?
C2 C3 1.364(5) . ?
C2 H2 0.9300 . ?
C3 C4 1.370(5) . ?
C3 H3 0.9300 . ?
C4 C5 1.388(4) . ?
C4 H4 0.9300 . ?
C5 C6 1.384(4) . ?
C5 H5 0.9300 . ?
C6 C7 1.507(3) . ?
C7 C8 1.526(3) . ?
C7 H7A 0.9700 . ?
C7 H7B 0.9700 . ?
C8 O9 1.415(3) . ?
C8 C10 1.508(3) . ?
C8 H8 0.9800 . ?
O9 H9 0.80(3) . ?
C10 O11 1.199(2) . ?
C10 O12 1.312(3) . ?
O12 H12 0.84(4) . ?

loop_
_geom_torsion_atom_site_label_1
_geom_torsion_atom_site_label_2
_geom_torsion_atom_site_label_3
_geom_torsion_atom_site_label_4
_geom_torsion
_geom_torsion_site_symmetry_1
_geom_torsion_site_symmetry_2
_geom_torsion_site_symmetry_3
_geom_torsion_site_symmetry_4
_geom_torsion_publ_flag
C6 C1 C2 C3 0.9(4) . . . . ?
C1 C2 C3 C4 0.1(5) . . . . ?
C2 C3 C4 C5 -0.5(4) . . . . ?
C3 C4 C5 C6 0.0(4) . . . . ?
C2 C1 C6 C5 -1.4(4) . . . . ?
C2 C1 C6 C7 178.0(2) . . . . ?
C4 C5 C6 C1 0.9(4) . . . . ?
C4 C5 C6 C7 -178.4(2) . . . . ?
C1 C6 C7 C8 -75.6(3) . . . . ?
C5 C6 C7 C8 103.7(2) . . . . ?
C6 C7 C8 O9 68.1(2) . . . . ?
C6 C7 C8 C10 -54.4(3) . . . . ?
O9 C8 C10 O11 -0.7(3) . . . . ?
C7 C8 C10 O11 121.5(2) . . . . ?
O9 C8 C10 O12 177.92(19) . . . . ?
C7 C8 C10 O12 -59.9(2) . . . . ?
